data_4119278
loop_
_publ_author_name
'Holger Braunschweig'
'Alexander Damme'
'Rian D. Dewhurst'
'Sundargopal Ghosh'
'Thomas Kramer'
'Bernd Pfaffinger'
'Krzysztof Radacki'
'Alfredo Vargas'

_publ_contact_author_address
; Institut f\"ur Anorganische Chemie
Universit\"at W\"urzburg
Am Hubland
97074 W\"urzburg, Germany
;
_publ_contact_author_email H.Braunschweig@mail.uni-wuerzburg.de
_publ_contact_author_fax +49-931-3184623
_publ_contact_author_name 'Prof. Dr. Holger Braunschweig'
_publ_contact_author_phone +49-931-3185260
_publ_section_title
;
 Electronic and Structural Effects of Stepwise Borylation and
 Quaternization on Borirene Aromaticity
;
_journal_name_full 'Journal of the American Chemical Society'
_journal_page_first 1903
_journal_page_last 1911
_journal_paper_doi 10.1021/ja3110126
_journal_volume 135
_journal_year 2013
_chemical_formula_moiety 'C21 H50 B3 N7 Si2'
_chemical_formula_sum 'C21 H50 B3 N7 Si2'
_chemical_formula_weight 489.29
_chemical_name_common
;
?
;
_chemical_name_systematic
; 
?
;
_space_group_IT_number 14
_symmetry_cell_setting monoclinic
_symmetry_space_group_name_Hall '-P 2ybc'
_symmetry_space_group_name_H-M 'P 1 21/c 1'
_atom_sites_solution_hydrogens geom
_atom_sites_solution_primary direct
_atom_sites_solution_secondary difmap
_audit_creation_method SHELXL-97
_cell_angle_alpha 90.00
_cell_angle_beta 90.811(3)
_cell_angle_gamma 90.00
_cell_formula_units_Z 4
_cell_length_a 16.0641(12)
_cell_length_b 11.2963(9)
_cell_length_c 16.6406(14)
_cell_measurement_reflns_used 9756
_cell_measurement_temperature 100(2)
_cell_measurement_theta_max 26.00
_cell_measurement_theta_min 2.18
_cell_volume 3019.4(4)
_computing_cell_refinement 'Saint+ ver. 7.68A (Bruker AXS)'
_computing_data_collection 'APEX2 ver. 2010.3 (Bruker AXS)'
_computing_data_reduction 'Saint+ ver. 7.68A (Bruker AXS)'
_computing_molecular_graphics 'XP ver. 5.1 (Bruker AXS, 1998)'
_computing_publication_material 'SHELXL-97 (Sheldrick, 2008)'
_computing_structure_refinement 'SHELXL-97 (Sheldrick, 2008)'
_computing_structure_solution 'SHELXS-97 (Sheldrick, 2008)'
_diffrn_ambient_temperature 100(2)
_diffrn_detector_area_resol_mean 8.333
_diffrn_measured_fraction_theta_full 1.000
_diffrn_measured_fraction_theta_max 0.998
_diffrn_measurement_device_type 'Bruker X8-APEX II'
_diffrn_measurement_method '\f and \w scans'
_diffrn_radiation_monochromator 'multi-layer mirror'
_diffrn_radiation_source 'rotating anode'
_diffrn_radiation_type MoK\a
_diffrn_radiation_wavelength 0.71073
_diffrn_reflns_av_R_equivalents 0.0426
_diffrn_reflns_av_sigmaI/netI 0.0198
_diffrn_reflns_limit_h_max 19
_diffrn_reflns_limit_h_min -19
_diffrn_reflns_limit_k_max 13
_diffrn_reflns_limit_k_min -13
_diffrn_reflns_limit_l_max 20
_diffrn_reflns_limit_l_min -20
_diffrn_reflns_number 100258
_diffrn_reflns_theta_full 26.00
_diffrn_reflns_theta_max 26.06
_diffrn_reflns_theta_min 1.27
_exptl_absorpt_coefficient_mu 0.139
_exptl_absorpt_correction_T_max 0.7453
_exptl_absorpt_correction_T_min 0.6759
_exptl_absorpt_correction_type multi-scan
_exptl_absorpt_process_details 'Sadabs 2008/1 (Bruker 2008)'
_exptl_crystal_colour colourless
_exptl_crystal_density_diffrn 1.076
_exptl_crystal_description block
_exptl_crystal_F_000 1072
_exptl_crystal_size_max 0.36
_exptl_crystal_size_mid 0.24
_exptl_crystal_size_min 0.08
_refine_diff_density_max 0.366
_refine_diff_density_min -0.273
_refine_diff_density_rms 0.042
_refine_ls_extinction_method none
_refine_ls_goodness_of_fit_ref 1.041
_refine_ls_hydrogen_treatment constr
_refine_ls_matrix_type full
_refine_ls_number_parameters 314
_refine_ls_number_reflns 5956
_refine_ls_number_restraints 0
_refine_ls_restrained_S_all 1.041
_refine_ls_R_factor_all 0.0471
_refine_ls_R_factor_gt 0.0368
_refine_ls_shift/su_max 0.001
_refine_ls_shift/su_mean 0.000
_refine_ls_structure_factor_coef Fsqd
_refine_ls_weighting_details 'calc w=1/[\s^2^(Fo^2^)+(0.0432P)^2^+1.8154P] where P=(Fo^2^+2Fc^2^)/3'
_refine_ls_weighting_scheme calc
_refine_ls_wR_factor_gt 0.0944
_refine_ls_wR_factor_ref 0.1004
_reflns_number_gt 4990
_reflns_number_total 5956
_reflns_threshold_expression >2sigma(I)
_cod_data_source_file ja3110126_si_001_9.cif
_cod_data_source_block 09
_cod_database_code 4119278

loop_
_symmetry_equiv_pos_as_xyz
'x, y, z'
'-x, y+1/2, -z+1/2'
'-x, -y, -z'
'x, -y-1/2, z-1/2'

loop_
_atom_site_label
_atom_site_type_symbol
_atom_site_fract_x
_atom_site_fract_y
_atom_site_fract_z
_atom_site_U_iso_or_equiv
_atom_site_adp_type
_atom_site_occupancy
_atom_site_symmetry_multiplicity
_atom_site_calc_flag
_atom_site_refinement_flags
C1_1 C 0.75903(9) 0.95414(13) -0.05750(8) 0.0181(3) Uani 1 1 d .
N2_1 N 0.71421(8) 0.87229(11) -0.09931(7) 0.0222(3) Uani 1 1 d .
C3_1 C 0.74002(11) 0.86537(15) -0.17795(10) 0.0313(4) Uani 1 1 d .
H3_1 H 0.7180 0.8149 -0.2187 0.038 Uiso 1 1 calc R
C4_1 C 0.80192(11) 0.94344(15) -0.18571(10) 0.0307(4) Uani 1 1 d .
H4_1 H 0.8322 0.9591 -0.2332 0.037 Uiso 1 1 calc R
N5_1 N 0.81353(8) 0.99710(11) -0.11193(7) 0.0221(3) Uani 1 1 d .
C6_1 C 0.64474(10) 0.80203(15) -0.06944(10) 0.0278(4) Uani 1 1 d .
H6A_1 H 0.6400 0.8136 -0.0113 0.042 Uiso 1 1 calc R
H6B_1 H 0.6546 0.7181 -0.0807 0.042 Uiso 1 1 calc R
H6C_1 H 0.5930 0.8273 -0.0963 0.042 Uiso 1 1 calc R
C7_1 C 0.87968(10) 1.08179(15) -0.09488(10) 0.0288(4) Uani 1 1 d .
H7A_1 H 0.8553 1.1573 -0.0782 0.043 Uiso 1 1 calc R
H7B_1 H 0.9126 1.0939 -0.1433 0.043 Uiso 1 1 calc R
H7C_1 H 0.9157 1.0512 -0.0516 0.043 Uiso 1 1 calc R
B1_2 B 0.75133(10) 0.99461(14) 0.03607(9) 0.0162(3) Uani 1 1 d .
C1_2 C 0.79336(9) 0.91113(13) 0.10147(8) 0.0177(3) Uani 1 1 d .
C2_2 C 0.71023(9) 0.90409(12) 0.09701(8) 0.0162(3) Uani 1 1 d .
N1_3 N 0.74674(7) 1.13297(11) 0.04265(7) 0.0177(3) Uani 1 1 d .
Si1_3 Si 0.66416(3) 1.20552(4) -0.00374(2) 0.02050(11) Uani 1 1 d .
Si2_3 Si 0.81632(3) 1.20990(4) 0.10264(3) 0.02377(12) Uani 1 1 d .
C1_3 C 0.58394(10) 1.09871(15) -0.04095(11) 0.0311(4) Uani 1 1 d .
H1A_3 H 0.6042 1.0588 -0.0891 0.047 Uiso 1 1 calc R
H1B_3 H 0.5324 1.1414 -0.0541 0.047 Uiso 1 1 calc R
H1C_3 H 0.5730 1.0398 0.0008 0.047 Uiso 1 1 calc R
C2_3 C 0.69564(11) 1.29530(18) -0.09294(11) 0.0384(4) Uani 1 1 d .
H2A_3 H 0.7364 1.3552 -0.0761 0.058 Uiso 1 1 calc R
H2B_3 H 0.6465 1.3344 -0.1163 0.058 Uiso 1 1 calc R
H2C_3 H 0.7205 1.2433 -0.1332 0.058 Uiso 1 1 calc R
C3_3 C 0.60925(11) 1.31035(15) 0.06529(11) 0.0331(4) Uani 1 1 d .
H3A_3 H 0.5898 1.2671 0.1125 0.050 Uiso 1 1 calc R
H3B_3 H 0.5615 1.3458 0.0369 0.050 Uiso 1 1 calc R
H3C_3 H 0.6478 1.3729 0.0825 0.050 Uiso 1 1 calc R
C4_3 C 0.91643(10) 1.12869(16) 0.12289(11) 0.0322(4) Uani 1 1 d .
H4A_3 H 0.9097 1.0761 0.1692 0.048 Uiso 1 1 calc R
H4B_3 H 0.9609 1.1859 0.1345 0.048 Uiso 1 1 calc R
H4C_3 H 0.9309 1.0817 0.0756 0.048 Uiso 1 1 calc R
C5_3 C 0.77408(13) 1.24929(18) 0.20344(10) 0.0404(5) Uani 1 1 d .
H5A_3 H 0.7309 1.3100 0.1970 0.061 Uiso 1 1 calc R
H5B_3 H 0.8192 1.2798 0.2379 0.061 Uiso 1 1 calc R
H5C_3 H 0.7500 1.1787 0.2282 0.061 Uiso 1 1 calc R
C6_3 C 0.84657(11) 1.35581(15) 0.05629(12) 0.0344(4) Uani 1 1 d .
H6A_3 H 0.8703 1.3418 0.0032 0.052 Uiso 1 1 calc R
H6B_3 H 0.8879 1.3952 0.0909 0.052 Uiso 1 1 calc R
H6C_3 H 0.7972 1.4062 0.0507 0.052 Uiso 1 1 calc R
B2_4 B 0.86321(10) 0.85239(15) 0.15348(11) 0.0214(4) Uani 1 1 d .
N1_4 N 0.91955(8) 0.77303(12) 0.11491(8) 0.0257(3) Uani 1 1 d .
N2_4 N 0.86975(8) 0.87643(12) 0.23774(8) 0.0259(3) Uani 1 1 d .
C1_4 C 0.96150(10) 0.67342(15) 0.15363(12) 0.0331(4) Uani 1 1 d .
H1A_4 H 0.9472 0.6714 0.2107 0.050 Uiso 1 1 calc R
H1B_4 H 1.0219 0.6823 0.1484 0.050 Uiso 1 1 calc R
H1C_4 H 0.9436 0.5995 0.1278 0.050 Uiso 1 1 calc R
C2_4 C 0.92110(11) 0.76258(17) 0.02791(11) 0.0339(4) Uani 1 1 d .
H2A_4 H 0.8886 0.6932 0.0111 0.051 Uiso 1 1 calc R
H2B_4 H 0.9788 0.7535 0.0105 0.051 Uiso 1 1 calc R
H2C_4 H 0.8970 0.8340 0.0035 0.051 Uiso 1 1 calc R
C3_4 C 0.94543(12) 0.86710(18) 0.28588(12) 0.0401(5) Uani 1 1 d .
H3A_4 H 0.9912 0.8405 0.2519 0.060 Uiso 1 1 calc R
H3B_4 H 0.9371 0.8098 0.3293 0.060 Uiso 1 1 calc R
H3C_4 H 0.9591 0.9446 0.3089 0.060 Uiso 1 1 calc R
C4_4 C 0.80485(11) 0.93553(16) 0.28279(10) 0.0319(4) Uani 1 1 d .
H4A_4 H 0.7546 0.9426 0.2491 0.048 Uiso 1 1 calc R
H4B_4 H 0.8240 1.0146 0.2988 0.048 Uiso 1 1 calc R
H4C_4 H 0.7923 0.8892 0.3309 0.048 Uiso 1 1 calc R
B3_5 B 0.64102(10) 0.83549(15) 0.14200(10) 0.0175(3) Uani 1 1 d .
N1_5 N 0.63531(7) 0.70908(11) 0.13387(8) 0.0213(3) Uani 1 1 d .
N2_5 N 0.58498(7) 0.90072(11) 0.19090(7) 0.0200(3) Uani 1 1 d .
C1_5 C 0.70415(10) 0.63653(14) 0.10629(10) 0.0248(3) Uani 1 1 d .
H1A_5 H 0.6897 0.6020 0.0539 0.037 Uiso 1 1 calc R
H1B_5 H 0.7150 0.5730 0.1451 0.037 Uiso 1 1 calc R
H1C_5 H 0.7541 0.6857 0.1013 0.037 Uiso 1 1 calc R
C2_5 C 0.55967(10) 0.63928(15) 0.13960(12) 0.0319(4) Uani 1 1 d .
H2A_5 H 0.5122 0.6920 0.1483 0.048 Uiso 1 1 calc R
H2B_5 H 0.5649 0.5840 0.1848 0.048 Uiso 1 1 calc R
H2C_5 H 0.5509 0.5948 0.0897 0.048 Uiso 1 1 calc R
C3_5 C 0.53149(10) 0.85327(15) 0.25284(10) 0.0285(4) Uani 1 1 d .
H3A_5 H 0.5445 0.7694 0.2615 0.043 Uiso 1 1 calc R
H3B_5 H 0.4731 0.8614 0.2358 0.043 Uiso 1 1 calc R
H3C_5 H 0.5408 0.8971 0.3030 0.043 Uiso 1 1 calc R
C4_5 C 0.58133(10) 1.02913(14) 0.18758(9) 0.0244(3) Uani 1 1 d .
H4A_5 H 0.6214 1.0582 0.1484 0.037 Uiso 1 1 calc R
H4B_5 H 0.5950 1.0618 0.2407 0.037 Uiso 1 1 calc R
H4C_5 H 0.5251 1.0540 0.1714 0.037 Uiso 1 1 calc R

loop_
_atom_site_aniso_label
_atom_site_aniso_U_11
_atom_site_aniso_U_22
_atom_site_aniso_U_33
_atom_site_aniso_U_23
_atom_site_aniso_U_13
_atom_site_aniso_U_12
C1_1 0.0193(7) 0.0163(7) 0.0189(7) 0.0008(6) 0.0018(6) 0.0021(6)
N2_1 0.0314(7) 0.0191(6) 0.0159(6) -0.0029(5) -0.0005(5) -0.0014(5)
C3_1 0.0494(10) 0.0282(9) 0.0162(8) -0.0066(7) 0.0007(7) 0.0009(8)
C4_1 0.0427(10) 0.0317(9) 0.0180(8) -0.0029(7) 0.0087(7) 0.0036(8)
N5_1 0.0262(7) 0.0220(7) 0.0184(6) -0.0008(5) 0.0054(5) 0.0013(5)
C6_1 0.0348(9) 0.0247(8) 0.0238(8) -0.0021(7) -0.0044(7) -0.0094(7)
C7_1 0.0244(8) 0.0321(9) 0.0301(9) 0.0022(7) 0.0075(7) -0.0052(7)
B1_2 0.0164(7) 0.0165(8) 0.0158(8) -0.0021(6) 0.0003(6) -0.0012(6)
C1_2 0.0202(7) 0.0162(7) 0.0169(7) -0.0018(6) 0.0010(6) -0.0014(6)
C2_2 0.0196(7) 0.0141(7) 0.0151(7) -0.0028(5) 0.0008(5) 0.0007(5)
N1_3 0.0206(6) 0.0150(6) 0.0175(6) -0.0012(5) 0.0015(5) -0.0015(5)
Si1_3 0.0217(2) 0.0185(2) 0.0214(2) 0.00353(16) 0.00359(16) 0.00214(16)
Si2_3 0.0302(2) 0.0190(2) 0.0221(2) -0.00286(17) -0.00124(17) -0.00744(17)
C1_3 0.0258(8) 0.0299(9) 0.0372(10) 0.0024(8) -0.0088(7) 0.0028(7)
C2_3 0.0340(9) 0.0471(11) 0.0342(10) 0.0200(9) 0.0046(8) 0.0044(8)
C3_3 0.0354(9) 0.0235(9) 0.0406(10) -0.0002(7) 0.0103(8) 0.0068(7)
C4_3 0.0303(9) 0.0315(9) 0.0344(9) 0.0053(8) -0.0113(7) -0.0130(7)
C5_3 0.0580(12) 0.0374(10) 0.0256(9) -0.0118(8) -0.0001(8) -0.0082(9)
C6_3 0.0371(9) 0.0208(9) 0.0453(11) -0.0002(8) -0.0010(8) -0.0093(7)
B2_4 0.0175(8) 0.0187(9) 0.0278(9) 0.0051(7) -0.0016(7) -0.0048(6)
N1_4 0.0194(6) 0.0257(7) 0.0319(7) 0.0056(6) 0.0000(5) 0.0033(5)
N2_4 0.0264(7) 0.0263(7) 0.0249(7) 0.0035(6) -0.0082(6) -0.0001(6)
C1_4 0.0270(8) 0.0242(9) 0.0481(11) 0.0087(8) 0.0003(8) 0.0035(7)
C2_4 0.0275(9) 0.0382(10) 0.0361(10) 0.0020(8) 0.0090(7) 0.0089(7)
C3_4 0.0410(10) 0.0395(11) 0.0392(10) 0.0026(9) -0.0199(8) 0.0038(8)
C4_4 0.0404(10) 0.0338(10) 0.0215(8) -0.0018(7) -0.0053(7) 0.0024(8)
B3_5 0.0169(8) 0.0200(8) 0.0156(8) 0.0026(6) -0.0023(6) 0.0006(6)
N1_5 0.0192(6) 0.0174(6) 0.0274(7) 0.0029(5) 0.0044(5) -0.0007(5)
N2_5 0.0204(6) 0.0198(6) 0.0200(6) 0.0034(5) 0.0046(5) 0.0015(5)
C1_5 0.0278(8) 0.0173(8) 0.0293(8) 0.0001(6) 0.0041(7) 0.0016(6)
C2_5 0.0270(8) 0.0218(8) 0.0469(11) 0.0046(8) 0.0051(7) -0.0058(7)
C3_5 0.0284(8) 0.0309(9) 0.0266(8) 0.0083(7) 0.0106(7) 0.0049(7)
C4_5 0.0272(8) 0.0224(8) 0.0236(8) -0.0012(6) 0.0046(6) 0.0034(6)

loop_
_atom_type_symbol
_atom_type_description
_atom_type_scat_dispersion_real
_atom_type_scat_dispersion_imag
_atom_type_scat_source
C C 0.0033 0.0016 'International Tables Vol C Tables 4.2.6.8 and 6.1.1.4'
H H 0.0000 0.0000 'International Tables Vol C Tables 4.2.6.8 and 6.1.1.4'
B B 0.0013 0.0007 'International Tables Vol C Tables 4.2.6.8 and 6.1.1.4'
N N 0.0061 0.0033 'International Tables Vol C Tables 4.2.6.8 and 6.1.1.4'
Si Si 0.0817 0.0704 'International Tables Vol C Tables 4.2.6.8 and 6.1.1.4'

loop_
_geom_angle_atom_site_label_1
_geom_angle_atom_site_label_2
_geom_angle_atom_site_label_3
_geom_angle
N2_1 C1_1 N5_1 104.12(12)
N2_1 C1_1 B1_2 129.34(12)
N5_1 C1_1 B1_2 126.54(13)
C1_1 N2_1 C3_1 111.10(13)
C1_1 N2_1 C6_1 126.68(12)
C3_1 N2_1 C6_1 122.17(13)
C4_1 C3_1 N2_1 106.74(14)
C4_1 C3_1 H3_1 126.6
N2_1 C3_1 H3_1 126.6
C3_1 C4_1 N5_1 107.17(14)
C3_1 C4_1 H4_1 126.4
N5_1 C4_1 H4_1 126.4
C1_1 N5_1 C4_1 110.87(13)
C1_1 N5_1 C7_1 125.52(13)
C4_1 N5_1 C7_1 123.48(13)
N2_1 C6_1 H6A_1 109.5
N2_1 C6_1 H6B_1 109.5
H6A_1 C6_1 H6B_1 109.5
N2_1 C6_1 H6C_1 109.5
H6A_1 C6_1 H6C_1 109.5
H6B_1 C6_1 H6C_1 109.5
N5_1 C7_1 H7A_1 109.5
N5_1 C7_1 H7B_1 109.5
H7A_1 C7_1 H7B_1 109.5
N5_1 C7_1 H7C_1 109.5
H7A_1 C7_1 H7C_1 109.5
H7B_1 C7_1 H7C_1 109.5
N1_3 B1_2 C1_2 124.42(12)
N1_3 B1_2 C2_2 125.16(12)
C1_2 B1_2 C2_2 49.89(9)
N1_3 B1_2 C1_1 110.52(12)
C1_2 B1_2 C1_1 116.89(12)
C2_2 B1_2 C1_1 117.83(12)
C2_2 C1_2 B2_4 135.76(14)
C2_2 C1_2 B1_2 65.30(10)
B2_4 C1_2 B1_2 158.93(13)
C1_2 C2_2 B3_5 136.21(14)
C1_2 C2_2 B1_2 64.81(10)
B3_5 C2_2 B1_2 158.92(13)
B1_2 N1_3 Si2_3 120.81(10)
B1_2 N1_3 Si1_3 118.49(9)
Si2_3 N1_3 Si1_3 120.41(7)
N1_3 Si1_3 C1_3 111.30(7)
N1_3 Si1_3 C2_3 113.31(7)
C1_3 Si1_3 C2_3 106.27(9)
N1_3 Si1_3 C3_3 112.90(7)
C1_3 Si1_3 C3_3 106.43(8)
C2_3 Si1_3 C3_3 106.12(9)
N1_3 Si2_3 C5_3 113.50(8)
N1_3 Si2_3 C4_3 113.85(7)
C5_3 Si2_3 C4_3 106.00(9)
N1_3 Si2_3 C6_3 111.87(7)
C5_3 Si2_3 C6_3 104.92(9)
C4_3 Si2_3 C6_3 105.98(8)
Si1_3 C1_3 H1A_3 109.5
Si1_3 C1_3 H1B_3 109.5
H1A_3 C1_3 H1B_3 109.5
Si1_3 C1_3 H1C_3 109.5
H1A_3 C1_3 H1C_3 109.5
H1B_3 C1_3 H1C_3 109.5
Si1_3 C2_3 H2A_3 109.5
Si1_3 C2_3 H2B_3 109.5
H2A_3 C2_3 H2B_3 109.5
Si1_3 C2_3 H2C_3 109.5
H2A_3 C2_3 H2C_3 109.5
H2B_3 C2_3 H2C_3 109.5
Si1_3 C3_3 H3A_3 109.5
Si1_3 C3_3 H3B_3 109.5
H3A_3 C3_3 H3B_3 109.5
Si1_3 C3_3 H3C_3 109.5
H3A_3 C3_3 H3C_3 109.5
H3B_3 C3_3 H3C_3 109.5
Si2_3 C4_3 H4A_3 109.5
Si2_3 C4_3 H4B_3 109.5
H4A_3 C4_3 H4B_3 109.5
Si2_3 C4_3 H4C_3 109.5
H4A_3 C4_3 H4C_3 109.5
H4B_3 C4_3 H4C_3 109.5
Si2_3 C5_3 H5A_3 109.5
Si2_3 C5_3 H5B_3 109.5
H5A_3 C5_3 H5B_3 109.5
Si2_3 C5_3 H5C_3 109.5
H5A_3 C5_3 H5C_3 109.5
H5B_3 C5_3 H5C_3 109.5
Si2_3 C6_3 H6A_3 109.5
Si2_3 C6_3 H6B_3 109.5
H6A_3 C6_3 H6B_3 109.5
Si2_3 C6_3 H6C_3 109.5
H6A_3 C6_3 H6C_3 109.5
H6B_3 C6_3 H6C_3 109.5
N2_4 B2_4 N1_4 121.33(14)
N2_4 B2_4 C1_2 120.43(14)
N1_4 B2_4 C1_2 118.23(14)
B2_4 N1_4 C2_4 121.14(13)
B2_4 N1_4 C1_4 125.20(14)
C2_4 N1_4 C1_4 111.32(14)
B2_4 N2_4 C3_4 125.23(15)
B2_4 N2_4 C4_4 123.29(13)
C3_4 N2_4 C4_4 110.49(14)
N1_4 C1_4 H1A_4 109.5
N1_4 C1_4 H1B_4 109.5
H1A_4 C1_4 H1B_4 109.5
N1_4 C1_4 H1C_4 109.5
H1A_4 C1_4 H1C_4 109.5
H1B_4 C1_4 H1C_4 109.5
N1_4 C2_4 H2A_4 109.5
N1_4 C2_4 H2B_4 109.5
H2A_4 C2_4 H2B_4 109.5
N1_4 C2_4 H2C_4 109.5
H2A_4 C2_4 H2C_4 109.5
H2B_4 C2_4 H2C_4 109.5
N2_4 C3_4 H3A_4 109.5
N2_4 C3_4 H3B_4 109.5
H3A_4 C3_4 H3B_4 109.5
N2_4 C3_4 H3C_4 109.5
H3A_4 C3_4 H3C_4 109.5
H3B_4 C3_4 H3C_4 109.5
N2_4 C4_4 H4A_4 109.5
N2_4 C4_4 H4B_4 109.5
H4A_4 C4_4 H4B_4 109.5
N2_4 C4_4 H4C_4 109.5
H4A_4 C4_4 H4C_4 109.5
H4B_4 C4_4 H4C_4 109.5
N2_5 B3_5 N1_5 121.79(13)
N2_5 B3_5 C2_2 118.56(13)
N1_5 B3_5 C2_2 119.65(13)
B3_5 N1_5 C2_5 125.83(13)
B3_5 N1_5 C1_5 122.77(12)
C2_5 N1_5 C1_5 110.79(12)
B3_5 N2_5 C4_5 121.30(12)
B3_5 N2_5 C3_5 126.72(13)
C4_5 N2_5 C3_5 111.78(12)
N1_5 C1_5 H1A_5 109.5
N1_5 C1_5 H1B_5 109.5
H1A_5 C1_5 H1B_5 109.5
N1_5 C1_5 H1C_5 109.5
H1A_5 C1_5 H1C_5 109.5
H1B_5 C1_5 H1C_5 109.5
N1_5 C2_5 H2A_5 109.5
N1_5 C2_5 H2B_5 109.5
H2A_5 C2_5 H2B_5 109.5
N1_5 C2_5 H2C_5 109.5
H2A_5 C2_5 H2C_5 109.5
H2B_5 C2_5 H2C_5 109.5
N2_5 C3_5 H3A_5 109.5
N2_5 C3_5 H3B_5 109.5
H3A_5 C3_5 H3B_5 109.5
N2_5 C3_5 H3C_5 109.5
H3A_5 C3_5 H3C_5 109.5
H3B_5 C3_5 H3C_5 109.5
N2_5 C4_5 H4A_5 109.5
N2_5 C4_5 H4B_5 109.5
H4A_5 C4_5 H4B_5 109.5
N2_5 C4_5 H4C_5 109.5
H4A_5 C4_5 H4C_5 109.5
H4B_5 C4_5 H4C_5 109.5

loop_
_geom_bond_atom_site_label_1
_geom_bond_atom_site_label_2
_geom_bond_distance
C1_1 N2_1 1.3576(19)
C1_1 N5_1 1.3582(18)
C1_1 B1_2 1.629(2)
N2_1 C3_1 1.381(2)
N2_1 C6_1 1.462(2)
C3_1 C4_1 1.337(2)
C3_1 H3_1 0.9500
C4_1 N5_1 1.380(2)
C4_1 H4_1 0.9500
N5_1 C7_1 1.455(2)
C6_1 H6A_1 0.9800
C6_1 H6B_1 0.9800
C6_1 H6C_1 0.9800
C7_1 H7A_1 0.9800
C7_1 H7B_1 0.9800
C7_1 H7C_1 0.9800
B1_2 N1_3 1.569(2)
B1_2 C1_2 1.584(2)
B1_2 C2_2 1.590(2)
C1_2 C2_2 1.339(2)
C1_2 B2_4 1.556(2)
C2_2 B3_5 1.556(2)
N1_3 Si2_3 1.7232(12)
N1_3 Si1_3 1.7317(13)
Si1_3 C1_3 1.8647(17)
Si1_3 C2_3 1.8733(17)
Si1_3 C3_3 1.8784(17)
Si2_3 C5_3 1.8720(18)
Si2_3 C4_3 1.8777(18)
Si2_3 C6_3 1.8864(17)
C1_3 H1A_3 0.9800
C1_3 H1B_3 0.9800
C1_3 H1C_3 0.9800
C2_3 H2A_3 0.9800
C2_3 H2B_3 0.9800
C2_3 H2C_3 0.9800
C3_3 H3A_3 0.9800
C3_3 H3B_3 0.9800
C3_3 H3C_3 0.9800
C4_3 H4A_3 0.9800
C4_3 H4B_3 0.9800
C4_3 H4C_3 0.9800
C5_3 H5A_3 0.9800
C5_3 H5B_3 0.9800
C5_3 H5C_3 0.9800
C6_3 H6A_3 0.9800
C6_3 H6B_3 0.9800
C6_3 H6C_3 0.9800
B2_4 N2_4 1.431(2)
B2_4 N1_4 1.432(2)
N1_4 C2_4 1.453(2)
N1_4 C1_4 1.457(2)
N2_4 C3_4 1.450(2)
N2_4 C4_4 1.455(2)
C1_4 H1A_4 0.9800
C1_4 H1B_4 0.9800
C1_4 H1C_4 0.9800
C2_4 H2A_4 0.9800
C2_4 H2B_4 0.9800
C2_4 H2C_4 0.9800
C3_4 H3A_4 0.9800
C3_4 H3B_4 0.9800
C3_4 H3C_4 0.9800
C4_4 H4A_4 0.9800
C4_4 H4B_4 0.9800
C4_4 H4C_4 0.9800
B3_5 N2_5 1.427(2)
B3_5 N1_5 1.437(2)
N1_5 C2_5 1.4529(19)
N1_5 C1_5 1.4559(19)
N2_5 C4_5 1.453(2)
N2_5 C3_5 1.4537(19)
C1_5 H1A_5 0.9800
C1_5 H1B_5 0.9800
C1_5 H1C_5 0.9800
C2_5 H2A_5 0.9800
C2_5 H2B_5 0.9800
C2_5 H2C_5 0.9800
C3_5 H3A_5 0.9800
C3_5 H3B_5 0.9800
C3_5 H3C_5 0.9800
C4_5 H4A_5 0.9800
C4_5 H4B_5 0.9800
C4_5 H4C_5 0.9800

loop_
_geom_torsion_atom_site_label_1
_geom_torsion_atom_site_label_2
_geom_torsion_atom_site_label_3
_geom_torsion_atom_site_label_4
_geom_torsion
N5_1 C1_1 N2_1 C3_1 -0.41(17)
B1_2 C1_1 N2_1 C3_1 179.45(15)
N5_1 C1_1 N2_1 C6_1 -177.77(14)
B1_2 C1_1 N2_1 C6_1 2.1(2)
C1_1 N2_1 C3_1 C4_1 0.18(19)
C6_1 N2_1 C3_1 C4_1 177.68(15)
N2_1 C3_1 C4_1 N5_1 0.13(19)
N2_1 C1_1 N5_1 C4_1 0.49(17)
B1_2 C1_1 N5_1 C4_1 -179.38(14)
N2_1 C1_1 N5_1 C7_1 -175.32(14)
B1_2 C1_1 N5_1 C7_1 4.8(2)
C3_1 C4_1 N5_1 C1_1 -0.39(19)
C3_1 C4_1 N5_1 C7_1 175.52(15)
N2_1 C1_1 B1_2 N1_3 -130.15(15)
N5_1 C1_1 B1_2 N1_3 49.68(19)
N2_1 C1_1 B1_2 C1_2 79.79(19)
N5_1 C1_1 B1_2 C1_2 -100.38(17)
N2_1 C1_1 B1_2 C2_2 23.1(2)
N5_1 C1_1 B1_2 C2_2 -157.08(14)
N1_3 B1_2 C1_2 C2_2 109.61(15)
C1_1 B1_2 C1_2 C2_2 -104.91(14)
N1_3 B1_2 C1_2 B2_4 -68.8(4)
C2_2 B1_2 C1_2 B2_4 -178.4(4)
C1_1 B1_2 C1_2 B2_4 76.7(4)
B2_4 C1_2 C2_2 B3_5 1.1(3)
B1_2 C1_2 C2_2 B3_5 -178.1(2)
B2_4 C1_2 C2_2 B1_2 179.2(2)
N1_3 B1_2 C2_2 C1_2 -108.11(16)
C1_1 B1_2 C2_2 C1_2 102.95(14)
N1_3 B1_2 C2_2 B3_5 68.2(4)
C1_2 B1_2 C2_2 B3_5 176.3(4)
C1_1 B1_2 C2_2 B3_5 -80.8(4)
C1_2 B1_2 N1_3 Si2_3 22.61(18)
C2_2 B1_2 N1_3 Si2_3 84.42(16)
C1_1 B1_2 N1_3 Si2_3 -124.73(11)
C1_2 B1_2 N1_3 Si1_3 -151.12(11)
C2_2 B1_2 N1_3 Si1_3 -89.32(15)
C1_1 B1_2 N1_3 Si1_3 61.53(13)
B1_2 N1_3 Si1_3 C1_3 9.26(12)
Si2_3 N1_3 Si1_3 C1_3 -164.50(8)
B1_2 N1_3 Si1_3 C2_3 -110.45(12)
Si2_3 N1_3 Si1_3 C2_3 75.79(11)
B1_2 N1_3 Si1_3 C3_3 128.87(11)
Si2_3 N1_3 Si1_3 C3_3 -44.89(10)
B1_2 N1_3 Si2_3 C5_3 -98.26(12)
Si1_3 N1_3 Si2_3 C5_3 75.36(11)
B1_2 N1_3 Si2_3 C4_3 23.13(13)
Si1_3 N1_3 Si2_3 C4_3 -163.25(8)
B1_2 N1_3 Si2_3 C6_3 143.25(11)
Si1_3 N1_3 Si2_3 C6_3 -43.13(10)
C2_2 C1_2 B2_4 N2_4 -66.7(2)
B1_2 C1_2 B2_4 N2_4 111.3(4)
C2_2 C1_2 B2_4 N1_4 112.5(2)
B1_2 C1_2 B2_4 N1_4 -69.5(4)
N2_4 B2_4 N1_4 C2_4 -170.45(15)
C1_2 B2_4 N1_4 C2_4 10.4(2)
N2_4 B2_4 N1_4 C1_4 28.5(2)
C1_2 B2_4 N1_4 C1_4 -150.73(15)
N1_4 B2_4 N2_4 C3_4 25.8(2)
C1_2 B2_4 N2_4 C3_4 -155.01(15)
N1_4 B2_4 N2_4 C4_4 -166.65(15)
C1_2 B2_4 N2_4 C4_4 12.5(2)
C1_2 C2_2 B3_5 N2_5 112.18(19)
B1_2 C2_2 B3_5 N2_5 -63.0(4)
C1_2 C2_2 B3_5 N1_5 -67.5(2)
B1_2 C2_2 B3_5 N1_5 117.4(3)
N2_5 B3_5 N1_5 C2_5 29.4(2)
C2_2 B3_5 N1_5 C2_5 -151.02(15)
N2_5 B3_5 N1_5 C1_5 -160.44(14)
C2_2 B3_5 N1_5 C1_5 19.2(2)
N1_5 B3_5 N2_5 C4_5 -168.76(14)
C2_2 B3_5 N2_5 C4_5 11.6(2)
N1_5 B3_5 N2_5 C3_5 16.8(2)
C2_2 B3_5 N2_5 C3_5 -162.81(14)
